data_4313541
loop_
_publ_author_name
'Zhiqiang Xu'
'Laurence K. Thompson'
'Victoria A. Milway'
'Liang Zhao'
'Timothy Kelly'
'David O. Miller'

_publ_section_title
;
 Self-Assembled Dinuclear, Trinuclear, Tetranuclear, Pentanuclear, and
 Octanuclear Ni(II) Complexes of a Series of Polytopic Diazine Based
 Ligands: Structural and Magnetic Properties
;
_journal_name_full 'Inorganic Chemistry'
_journal_page_first 2950
_journal_page_last 2959
_journal_paper_doi 10.1021/ic0206950
_journal_volume 42
_journal_year 2003
_chemical_formula_sum 'C41 H52 N24 Ni2 O19'
_chemical_formula_weight 1302.49
_chemical_name_systematic
;
  ?
;
_space_group_IT_number 14
_symmetry_cell_setting monoclinic
_symmetry_space_group_name_Hall '-P 2ybc'
_symmetry_space_group_name_H-M 'P 1 21/c 1'
_atom_sites_solution_hydrogens geom
_atom_sites_solution_primary direct
_atom_sites_solution_secondary difmap
_audit_creation_method SHELXL-97
_cell_angle_alpha 90.00
_cell_angle_beta 108.862(2)
_cell_angle_gamma 90.00
_cell_formula_units_Z 4
_cell_length_a 14.9366(12)
_cell_length_b 18.6121(15)
_cell_length_c 20.5834(17)
_cell_measurement_temperature 193(2)
_cell_volume 5414.9(8)
_computing_structure_refinement 'SHELXL-97 (Sheldrick, 1997)'
_computing_structure_solution 'SHELXS-97 (Sheldrick, 1990)'
_diffrn_ambient_temperature 193(2)
_diffrn_measured_fraction_theta_full 0.995
_diffrn_measured_fraction_theta_max 0.995
_diffrn_radiation_monochromator graphite
_diffrn_radiation_source 'rotating anode'
_diffrn_radiation_type MoK\a
_diffrn_radiation_wavelength 0.71073
_diffrn_reflns_av_R_equivalents 0.0574
_diffrn_reflns_av_sigmaI/netI 0.0582
_diffrn_reflns_limit_h_max 18
_diffrn_reflns_limit_h_min -18
_diffrn_reflns_limit_k_max 23
_diffrn_reflns_limit_k_min -22
_diffrn_reflns_limit_l_max 25
_diffrn_reflns_limit_l_min -19
_diffrn_reflns_number 33379
_diffrn_reflns_theta_full 26.41
_diffrn_reflns_theta_max 26.41
_diffrn_reflns_theta_min 1.51
_exptl_absorpt_coefficient_mu 0.793
_exptl_absorpt_correction_T_max 0.8640
_exptl_absorpt_correction_T_min 0.8264
_exptl_absorpt_correction_type SADABS
_exptl_crystal_density_diffrn 1.598
_exptl_crystal_density_method 'not measured'
_exptl_crystal_F_000 2696
_exptl_crystal_size_max 0.25
_exptl_crystal_size_mid 0.19
_exptl_crystal_size_min 0.19
_refine_diff_density_max 0.766
_refine_diff_density_min -0.404
_refine_diff_density_rms 0.080
_refine_ls_extinction_method none
_refine_ls_goodness_of_fit_ref 0.993
_refine_ls_hydrogen_treatment mixed
_refine_ls_matrix_type full
_refine_ls_number_parameters 895
_refine_ls_number_reflns 11077
_refine_ls_number_restraints 0
_refine_ls_restrained_S_all 0.993
_refine_ls_R_factor_all 0.0716
_refine_ls_R_factor_gt 0.0445
_refine_ls_shift/su_max 0.001
_refine_ls_shift/su_mean 0.000
_refine_ls_structure_factor_coef Fsqd
_refine_ls_weighting_details 'calc w=1/[\s^2^(Fo^2^)+(0.0617P)^2^+0.0000P] where P=(Fo^2^+2Fc^2^)/3'
_refine_ls_weighting_scheme calc
_refine_ls_wR_factor_gt 0.0993
_refine_ls_wR_factor_ref 0.1103
_reflns_number_gt 8041
_reflns_number_total 11077
_reflns_threshold_expression >2sigma(I)
_cod_data_source_file ic0206950_1.cif
_cod_data_source_block shelxl(1)
_cod_database_code 4313541

loop_
_symmetry_equiv_pos_as_xyz
'x, y, z'
'-x, y+1/2, -z+1/2'
'-x, -y, -z'
'x, -y-1/2, z-1/2'

loop_
_atom_site_label
_atom_site_type_symbol
_atom_site_fract_x
_atom_site_fract_y
_atom_site_fract_z
_atom_site_U_iso_or_equiv
_atom_site_adp_type
_atom_site_occupancy
_atom_site_symmetry_multiplicity
_atom_site_calc_flag
_atom_site_refinement_flags
_atom_site_disorder_assembly
_atom_site_disorder_group
Ni1 Ni 0.25917(2) 0.802924(16) 0.060835(19) 0.01598(9) Uani 1 1 d . . .
Ni2 Ni 0.66084(2) 0.812683(16) 0.282366(18) 0.01515(9) Uani 1 1 d . . .
O1 O 0.30174(14) 0.90267(10) 0.03482(12) 0.0271(5) Uani 1 1 d . . .
O2 O 0.62220(15) 0.91529(10) 0.30489(12) 0.0251(5) Uani 1 1 d . . .
O3 O 0.04254(17) 0.36608(12) 0.32771(14) 0.0546(8) Uani 1 1 d . . .
O4 O 0.11272(15) 0.26541(13) 0.32856(14) 0.0459(6) Uani 1 1 d . . .
O5 O -0.02564(18) 0.26762(15) 0.33575(18) 0.0684(9) Uani 1 1 d . . .
O6 O 0.42599(14) 0.36504(10) 0.03965(12) 0.0316(5) Uani 1 1 d . . .
O7 O 0.3953(3) 0.46724(17) -0.01177(19) 0.0961(12) Uani 1 1 d . . .
O8 O 0.45414(19) 0.46430(12) 0.09861(15) 0.0497(7) Uani 1 1 d . . .
O9 O 0.56803(15) 0.46670(12) 0.34684(13) 0.0417(6) Uani 1 1 d . . .
O10 O 0.47804(17) 0.48648(12) 0.40889(13) 0.0414(6) Uani 1 1 d . . .
O11 O 0.42774(14) 0.51076(10) 0.29967(12) 0.0337(5) Uani 1 1 d . . .
O12 O 0.02797(14) 0.04378(11) 0.20206(12) 0.0337(5) Uani 1 1 d . . .
O13 O -0.11903(14) 0.02470(12) 0.19173(13) 0.0378(6) Uani 1 1 d . . .
O14 O -0.07221(15) 0.01615(12) 0.10267(13) 0.0377(5) Uani 1 1 d . . .
O15 O 0.04116(15) 0.00506(12) 0.42580(13) 0.0403(6) Uani 1 1 d . . .
O16 O 0.05456(15) 0.10667(12) 0.33351(12) 0.0395(6) Uani 1 1 d . . .
O17 O 0.14715(15) 0.05021(11) 0.11668(13) 0.0393(6) Uani 1 1 d . . .
O18 O 0.30207(14) 0.56297(11) 0.40256(13) 0.0368(6) Uani 1 1 d . . .
O19 O 0.33926(15) 0.69961(11) 0.36789(14) 0.0398(6) Uani 1 1 d . . .
N1 N 0.15710(15) 0.78999(11) -0.03840(13) 0.0199(5) Uani 1 1 d . . .
N2 N -0.00709(17) 0.90045(14) 0.01460(15) 0.0282(6) Uani 1 1 d . . .
N3 N 0.14153(14) 0.84807(11) 0.06991(12) 0.0172(5) Uani 1 1 d . . .
N4 N 0.15006(15) 0.88327(12) 0.13199(12) 0.0180(5) Uani 1 1 d . . .
N5 N 0.30094(14) 0.83404(11) 0.16341(12) 0.0165(5) Uani 1 1 d . . .
N6 N 0.38671(14) 0.81380(10) 0.21103(12) 0.0166(5) Uani 1 1 d . . .
N7 N 0.48107(14) 0.79944(11) 0.32385(12) 0.0163(5) Uani 1 1 d . . .
N8 N 0.54897(13) 0.76603(10) 0.29869(12) 0.0150(5) Uani 1 1 d . . .
N9 N 0.45464(15) 0.66313(12) 0.28530(13) 0.0203(5) Uani 1 1 d . . .
N10 N 0.67177(14) 0.70610(11) 0.25322(12) 0.0186(5) Uani 1 1 d . . .
N11 N 0.76316(15) 0.81215(11) 0.38160(13) 0.0199(5) Uani 1 1 d . . .
N12 N 0.91208(17) 0.92427(14) 0.31491(15) 0.0279(6) Uani 1 1 d . . .
N13 N 0.77422(14) 0.85598(11) 0.26596(12) 0.0192(5) Uani 1 1 d . . .
N14 N 0.76285(15) 0.88320(12) 0.20043(13) 0.0194(5) Uani 1 1 d . . .
N15 N 0.61270(14) 0.83719(11) 0.17623(12) 0.0163(5) Uani 1 1 d . . .
N16 N 0.52928(14) 0.81231(11) 0.12902(12) 0.0176(5) Uani 1 1 d . . .
N17 N 0.43897(14) 0.77415(11) 0.01807(12) 0.0186(5) Uani 1 1 d . . .
N18 N 0.37472(14) 0.74885(11) 0.05115(12) 0.0166(5) Uani 1 1 d . . .
N19 N 0.44478(17) 0.63549(13) 0.05389(14) 0.0238(6) Uani 1 1 d . . .
N20 N 0.24043(14) 0.69930(11) 0.09395(13) 0.0200(5) Uani 1 1 d . . .
N21 N 0.04331(15) 0.30031(13) 0.33119(13) 0.0248(5) Uani 1 1 d . . .
N22 N 0.42364(19) 0.43235(14) 0.04121(17) 0.0382(7) Uani 1 1 d . . .
N23 N 0.49253(17) 0.48780(12) 0.35286(15) 0.0281(6) Uani 1 1 d . . .
N24 N -0.05508(16) 0.02797(12) 0.16455(14) 0.0266(6) Uani 1 1 d . . .
C1 C 0.1653(2) 0.75280(15) -0.09157(17) 0.0267(7) Uani 1 1 d . . .
C2 C 0.0928(2) 0.74440(17) -0.15237(18) 0.0326(7) Uani 1 1 d . . .
C3 C 0.0061(2) 0.77481(16) -0.15858(17) 0.0306(7) Uani 1 1 d . . .
C4 C -0.00466(19) 0.81320(14) -0.10382(16) 0.0242(6) Uani 1 1 d . . .
C5 C 0.07177(18) 0.82043(13) -0.04496(15) 0.0182(6) Uani 1 1 d . . .
C6 C 0.06853(17) 0.85991(13) 0.01686(15) 0.0190(6) Uani 1 1 d . . .
C7 C 0.23583(16) 0.86595(12) 0.18287(14) 0.0159(6) Uani 1 1 d . . .
C8 C 0.24758(17) 0.88425(13) 0.25241(14) 0.0172(6) Uani 1 1 d . . .
C9 C 0.17876(18) 0.92051(14) 0.27312(16) 0.0212(6) Uani 1 1 d . . .
C10 C 0.19493(18) 0.93461(15) 0.34112(16) 0.0228(6) Uani 1 1 d . . .
C11 C 0.27916(19) 0.91207(15) 0.39079(16) 0.0227(6) Uani 1 1 d . . .
C12 C 0.34676(18) 0.87576(14) 0.37123(16) 0.0201(6) Uani 1 1 d . . .
C13 C 0.33283(16) 0.86254(12) 0.30172(14) 0.0156(5) Uani 1 1 d . . .
C14 C 0.40013(16) 0.82620(12) 0.27588(14) 0.0160(6) Uani 1 1 d . . .
C15 C 0.52963(16) 0.69902(13) 0.28120(14) 0.0155(5) Uani 1 1 d . . .
C16 C 0.59791(17) 0.66387(13) 0.25242(14) 0.0168(6) Uani 1 1 d . . .
C17 C 0.5865(2) 0.59544(14) 0.22518(17) 0.0258(7) Uani 1 1 d . . .
C18 C 0.6511(2) 0.56991(16) 0.1954(2) 0.0360(8) Uani 1 1 d . . .
C19 C 0.7258(2) 0.61297(16) 0.1949(2) 0.0352(8) Uani 1 1 d . . .
C20 C 0.73429(19) 0.68009(15) 0.22493(17) 0.0272(7) Uani 1 1 d . . .
C21 C 0.7573(2) 0.78310(15) 0.43903(17) 0.0274(7) Uani 1 1 d . . .
C22 C 0.8298(2) 0.78519(18) 0.50090(18) 0.0350(8) Uani 1 1 d . . .
C23 C 0.9132(2) 0.81904(17) 0.50324(18) 0.0348(8) Uani 1 1 d . . .
C24 C 0.9202(2) 0.85032(16) 0.44393(17) 0.0280(7) Uani 1 1 d . . .
C25 C 0.84455(17) 0.84631(13) 0.38412(15) 0.0198(6) Uani 1 1 d . . .
C26 C 0.84375(17) 0.87815(13) 0.31783(15) 0.0187(6) Uani 1 1 d . . .
C27 C 0.67813(17) 0.86103(12) 0.15246(15) 0.0167(6) Uani 1 1 d . . .
C28 C 0.66757(17) 0.86634(12) 0.08022(14) 0.0160(5) Uani 1 1 d . . .
C29 C 0.73511(19) 0.89901(14) 0.05603(16) 0.0220(6) Uani 1 1 d . . .
C30 C 0.7195(2) 0.90503(15) -0.01276(17) 0.0249(6) Uani 1 1 d . . .
C31 C 0.6365(2) 0.87902(15) -0.05933(17) 0.0253(6) Uani 1 1 d . . .
C32 C 0.56977(19) 0.84537(15) -0.03637(16) 0.0222(6) Uani 1 1 d . . .
C33 C 0.58405(17) 0.83911(13) 0.03348(14) 0.0167(6) Uani 1 1 d . . .
C34 C 0.51292(17) 0.80636(13) 0.06031(14) 0.0162(5) Uani 1 1 d . . .
C35 C 0.37986(16) 0.68007(13) 0.06421(14) 0.0163(5) Uani 1 1 d . . .
C36 C 0.30934(17) 0.65236(13) 0.09451(15) 0.0194(6) Uani 1 1 d . . .
C37 C 0.31412(19) 0.58501(15) 0.12476(18) 0.0285(7) Uani 1 1 d . . .
C38 C 0.2483(2) 0.56681(16) 0.1564(2) 0.0379(9) Uani 1 1 d . . .
C39 C 0.1791(2) 0.61541(17) 0.1564(2) 0.0371(8) Uani 1 1 d . . .
C40 C 0.1771(2) 0.68087(15) 0.12392(18) 0.0297(7) Uani 1 1 d . . .
C41 C 0.1232(2) -0.00958(19) 0.4825(2) 0.0423(9) Uani 1 1 d . . .
H1 H 0.225(2) 0.7313(16) -0.0856(17) 0.032 Uiso 1 1 d . . .
H2 H 0.104(2) 0.7196(18) -0.1874(19) 0.039 Uiso 1 1 d . . .
H3 H -0.047(2) 0.7653(17) -0.1986(18) 0.037 Uiso 1 1 d . . .
H4 H -0.065(2) 0.8317(16) -0.1056(16) 0.029 Uiso 1 1 d . . .
H5 H 0.125(2) 0.9375(15) 0.2405(17) 0.026 Uiso 1 1 d . . .
H6 H 0.150(2) 0.9593(15) 0.3537(16) 0.028 Uiso 1 1 d . . .
H7 H 0.289(2) 0.9206(16) 0.4352(18) 0.028 Uiso 1 1 d . . .
H8 H 0.400(2) 0.8606(15) 0.4061(16) 0.024 Uiso 1 1 d . . .
H9 H 0.536(2) 0.5649(16) 0.2271(17) 0.031 Uiso 1 1 d . . .
H10 H 0.643(2) 0.5259(18) 0.1745(19) 0.044 Uiso 1 1 d . . .
H11 H 0.771(2) 0.5987(17) 0.1773(19) 0.041 Uiso 1 1 d . . .
H12 H 0.784(2) 0.7125(16) 0.2236(17) 0.032 Uiso 1 1 d . . .
H13 H 0.700(2) 0.7621(16) 0.4349(17) 0.033 Uiso 1 1 d . . .
H14 H 0.820(2) 0.7656(18) 0.536(2) 0.042 Uiso 1 1 d . . .
H15 H 0.965(2) 0.8200(17) 0.5454(19) 0.041 Uiso 1 1 d . . .
H16 H 0.974(2) 0.8735(16) 0.4418(17) 0.034 Uiso 1 1 d . . .
H17 H 0.789(2) 0.9158(15) 0.0871(17) 0.026 Uiso 1 1 d . . .
H18 H 0.761(2) 0.9275(16) -0.0293(17) 0.031 Uiso 1 1 d . . .
H19 H 0.624(2) 0.8867(16) -0.1083(18) 0.031 Uiso 1 1 d . . .
H20 H 0.519(2) 0.8278(16) -0.0678(16) 0.028 Uiso 1 1 d . . .
H21 H 0.367(2) 0.5524(16) 0.1259(17) 0.033 Uiso 1 1 d . . .
H22 H 0.252(2) 0.5247(19) 0.1774(19) 0.045 Uiso 1 1 d . . .
H23 H 0.134(2) 0.6025(18) 0.1784(19) 0.045 Uiso 1 1 d . . .
H24 H 0.131(2) 0.7168(17) 0.1223(17) 0.035 Uiso 1 1 d . . .
H25 H 0.1080 -0.0076 0.5242 0.052 Uiso 1 1 d . . .
H26 H 0.1465 -0.0563 0.4780 0.052 Uiso 1 1 d . . .
H27 H 0.1715 0.0249 0.4850 0.052 Uiso 1 1 d . . .
H28 H -0.045(3) 0.915(2) -0.027(2) 0.076 Uiso 1 1 d . . .
H29 H -0.008(3) 0.921(2) 0.046(3) 0.076 Uiso 1 1 d . . .
H30 H 0.103(3) 0.875(2) 0.145(2) 0.076 Uiso 1 1 d . . .
H31 H 0.511(3) 0.826(2) 0.364(2) 0.076 Uiso 1 1 d . . .
H32 H 0.418(3) 0.683(2) 0.308(2) 0.076 Uiso 1 1 d . . .
H33 H 0.452(3) 0.619(2) 0.279(2) 0.076 Uiso 1 1 d . . .
H34 H 0.949(3) 0.944(2) 0.356(2) 0.076 Uiso 1 1 d . . .
H35 H 0.905(3) 0.949(2) 0.277(3) 0.076 Uiso 1 1 d . . .
H36 H 0.812(3) 0.875(2) 0.190(2) 0.076 Uiso 1 1 d . . .
H37 H 0.482(3) 0.801(2) 0.147(2) 0.076 Uiso 1 1 d . . .
H38 H 0.485(3) 0.653(2) 0.040(2) 0.076 Uiso 1 1 d . . .
H39 H 0.437(3) 0.590(2) 0.059(2) 0.076 Uiso 1 1 d . . .
H40 H 0.304(3) 0.912(2) -0.006(2) 0.076 Uiso 1 1 d . . .
H41 H 0.343(3) 0.920(2) 0.065(3) 0.076 Uiso 1 1 d . . .
H42 H 0.597(3) 0.923(3) 0.329(3) 0.076 Uiso 1 1 d . . .
H43 H 0.601(3) 0.942(2) 0.271(3) 0.076 Uiso 1 1 d . . .
H44 H 0.3190 0.6566 0.3845 0.076 Uiso 1 1 d . . .
H45 H 0.2842 0.7250 0.3405 0.076 Uiso 1 1 d . . .
H46 H 0.1159 0.0488 0.1425 0.076 Uiso 1 1 d . . .
H47 H 0.1933 0.0332 0.1333 0.076 Uiso 1 1 d . . .
H48 H 0.0534 0.1496 0.3295 0.076 Uiso 1 1 d . . .
H49 H 0.0402 0.0928 0.2969 0.076 Uiso 1 1 d . . .
H50 H 0.0526 0.0395 0.4063 0.076 Uiso 1 1 d . . .
H51 H 0.2481 0.5438 0.3724 0.076 Uiso 1 1 d . . .
H52 H 0.3494 0.5453 0.3954 0.076 Uiso 1 1 d . . .

loop_
_atom_site_aniso_label
_atom_site_aniso_U_11
_atom_site_aniso_U_22
_atom_site_aniso_U_33
_atom_site_aniso_U_23
_atom_site_aniso_U_13
_atom_site_aniso_U_12
Ni1 0.01421(16) 0.01557(16) 0.0180(2) -0.00157(13) 0.00507(14) 0.00124(12)
Ni2 0.01431(16) 0.01536(16) 0.0156(2) -0.00013(13) 0.00464(14) -0.00199(12)
O1 0.0313(11) 0.0230(10) 0.0264(14) 0.0010(9) 0.0084(10) -0.0063(8)
O2 0.0355(11) 0.0175(9) 0.0251(14) -0.0010(8) 0.0136(10) 0.0007(8)
O3 0.0639(17) 0.0265(13) 0.057(2) 0.0037(11) -0.0029(14) 0.0000(11)
O4 0.0357(12) 0.0639(16) 0.0445(17) -0.0054(13) 0.0217(12) 0.0129(11)
O5 0.0483(15) 0.0735(19) 0.101(3) 0.0129(18) 0.0486(17) -0.0165(14)
O6 0.0332(11) 0.0285(11) 0.0317(14) 0.0033(9) 0.0085(10) 0.0027(8)
O7 0.143(3) 0.071(2) 0.066(3) 0.0453(19) 0.021(2) 0.036(2)
O8 0.0769(18) 0.0376(13) 0.0533(19) -0.0056(12) 0.0468(16) 0.0005(12)
O9 0.0390(12) 0.0432(13) 0.0453(17) 0.0045(11) 0.0170(12) 0.0109(10)
O10 0.0542(14) 0.0408(13) 0.0332(15) -0.0005(11) 0.0195(12) -0.0073(11)
O11 0.0371(12) 0.0209(10) 0.0362(15) -0.0004(9) 0.0024(11) 0.0015(8)
O12 0.0265(11) 0.0407(12) 0.0321(14) 0.0014(10) 0.0068(10) 0.0029(9)
O13 0.0327(11) 0.0467(13) 0.0411(16) 0.0103(11) 0.0216(11) 0.0031(9)
O14 0.0455(13) 0.0398(12) 0.0285(15) -0.0025(10) 0.0127(11) -0.0075(10)
O15 0.0387(12) 0.0439(13) 0.0350(16) -0.0016(11) 0.0071(11) -0.0120(10)
O16 0.0524(14) 0.0348(12) 0.0342(15) 0.0005(10) 0.0182(12) -0.0024(10)
O17 0.0416(12) 0.0432(13) 0.0387(16) 0.0145(11) 0.0207(11) 0.0121(10)
O18 0.0390(12) 0.0330(12) 0.0429(16) -0.0043(10) 0.0196(11) -0.0023(9)
O19 0.0396(12) 0.0343(12) 0.0575(18) 0.0104(11) 0.0322(12) 0.0045(9)
N1 0.0193(11) 0.0182(11) 0.0228(14) -0.0009(9) 0.0077(10) 0.0011(8)
N2 0.0234(12) 0.0375(15) 0.0195(16) -0.0035(11) 0.0011(11) 0.0150(10)
N3 0.0174(10) 0.0178(10) 0.0156(13) -0.0013(9) 0.0043(10) 0.0036(8)
N4 0.0162(10) 0.0241(11) 0.0129(13) -0.0026(9) 0.0037(10) 0.0045(9)
N5 0.0151(10) 0.0166(10) 0.0167(13) 0.0011(9) 0.0037(9) 0.0022(8)
N6 0.0143(10) 0.0182(10) 0.0160(13) 0.0004(9) 0.0031(9) 0.0017(8)
N7 0.0164(10) 0.0169(10) 0.0159(13) -0.0010(9) 0.0057(10) 0.0024(8)
N8 0.0139(10) 0.0163(10) 0.0149(13) 0.0003(9) 0.0047(9) 0.0027(8)
N9 0.0197(11) 0.0180(11) 0.0252(15) 0.0009(10) 0.0102(10) -0.0022(9)
N10 0.0156(10) 0.0197(11) 0.0207(14) 0.0001(9) 0.0060(10) 0.0012(8)
N11 0.0209(11) 0.0188(11) 0.0196(14) 0.0010(9) 0.0059(10) -0.0015(9)
N12 0.0235(12) 0.0355(14) 0.0230(16) 0.0011(11) 0.0052(11) -0.0130(10)
N13 0.0178(10) 0.0222(11) 0.0171(14) 0.0008(9) 0.0050(10) -0.0018(9)
N14 0.0152(10) 0.0261(11) 0.0167(14) 0.0009(10) 0.0047(10) -0.0043(9)
N15 0.0152(10) 0.0169(10) 0.0156(13) -0.0012(9) 0.0033(9) -0.0018(8)
N16 0.0133(10) 0.0236(11) 0.0149(13) -0.0011(9) 0.0032(9) -0.0027(8)
N17 0.0172(10) 0.0218(11) 0.0184(14) -0.0015(9) 0.0078(10) -0.0024(8)
N18 0.0144(10) 0.0192(11) 0.0165(14) -0.0031(9) 0.0055(9) -0.0017(8)
N19 0.0245(12) 0.0214(12) 0.0294(16) 0.0010(10) 0.0143(11) 0.0057(10)
N20 0.0155(10) 0.0184(11) 0.0261(15) -0.0011(9) 0.0068(10) 0.0009(8)
N21 0.0245(12) 0.0319(14) 0.0185(14) -0.0005(10) 0.0078(11) -0.0008(10)
N22 0.0455(16) 0.0350(15) 0.043(2) 0.0156(14) 0.0261(15) 0.0171(12)
N23 0.0343(14) 0.0181(11) 0.0318(17) -0.0021(11) 0.0104(13) -0.0039(10)
N24 0.0299(13) 0.0204(12) 0.0316(17) 0.0036(11) 0.0126(12) 0.0025(9)
C1 0.0244(14) 0.0280(15) 0.031(2) -0.0046(13) 0.0131(14) 0.0028(12)
C2 0.0386(17) 0.0358(17) 0.025(2) -0.0105(14) 0.0133(15) 0.0003(13)
C3 0.0339(16) 0.0334(16) 0.0203(19) -0.0048(13) 0.0028(14) 0.0016(13)
C4 0.0226(14) 0.0228(14) 0.0235(18) 0.0007(12) 0.0024(13) 0.0028(11)
C5 0.0212(13) 0.0147(12) 0.0191(16) 0.0029(10) 0.0070(12) -0.0004(10)
C6 0.0164(12) 0.0184(12) 0.0227(17) 0.0007(11) 0.0069(12) -0.0005(10)
C7 0.0164(12) 0.0144(12) 0.0172(16) -0.0007(10) 0.0058(11) -0.0001(9)
C8 0.0179(12) 0.0145(11) 0.0190(16) 0.0001(10) 0.0054(11) -0.0017(9)
C9 0.0180(13) 0.0231(13) 0.0218(18) -0.0021(12) 0.0054(12) 0.0033(10)
C10 0.0200(13) 0.0255(14) 0.0274(19) -0.0025(12) 0.0139(13) 0.0046(11)
C11 0.0269(14) 0.0252(14) 0.0187(17) -0.0030(12) 0.0109(13) -0.0022(11)
C12 0.0173(12) 0.0232(13) 0.0186(17) 0.0012(11) 0.0044(12) -0.0011(10)
C13 0.0162(12) 0.0140(12) 0.0171(16) 0.0011(10) 0.0058(11) -0.0014(9)
C14 0.0153(12) 0.0131(11) 0.0183(16) 0.0010(10) 0.0037(11) -0.0018(9)
C15 0.0152(11) 0.0170(12) 0.0126(14) 0.0026(10) 0.0022(11) 0.0006(9)
C16 0.0168(12) 0.0160(12) 0.0160(16) 0.0034(10) 0.0030(11) 0.0016(9)
C17 0.0255(14) 0.0193(13) 0.035(2) -0.0028(12) 0.0131(14) -0.0003(11)
C18 0.0390(17) 0.0196(14) 0.055(3) -0.0102(15) 0.0234(17) 0.0017(13)
C19 0.0325(16) 0.0302(16) 0.053(2) -0.0059(15) 0.0283(17) 0.0046(13)
C20 0.0226(14) 0.0279(15) 0.036(2) -0.0020(13) 0.0162(14) 0.0002(11)
C21 0.0301(16) 0.0275(15) 0.0243(19) 0.0051(13) 0.0083(14) -0.0044(12)
C22 0.0438(19) 0.0386(18) 0.0207(19) 0.0081(14) 0.0079(16) -0.0031(14)
C23 0.0341(17) 0.0406(18) 0.023(2) 0.0026(14) 0.0001(15) -0.0021(14)
C24 0.0212(14) 0.0344(16) 0.0242(19) -0.0017(13) 0.0016(13) -0.0038(12)
C25 0.0201(13) 0.0175(12) 0.0227(17) -0.0002(11) 0.0080(12) 0.0008(10)
C26 0.0156(12) 0.0183(12) 0.0208(17) -0.0010(11) 0.0042(12) 0.0008(10)
C27 0.0158(12) 0.0154(12) 0.0186(16) -0.0012(10) 0.0050(11) 0.0010(9)
C28 0.0167(12) 0.0161(12) 0.0160(16) 0.0001(10) 0.0064(11) 0.0025(9)
C29 0.0196(13) 0.0248(14) 0.0211(17) -0.0001(12) 0.0060(12) -0.0022(10)
C30 0.0278(14) 0.0239(14) 0.0283(19) 0.0033(12) 0.0163(14) -0.0035(11)
C31 0.0335(15) 0.0284(15) 0.0170(17) 0.0023(13) 0.0123(13) 0.0002(12)
C32 0.0202(13) 0.0273(14) 0.0174(17) -0.0031(12) 0.0038(12) -0.0018(11)
C33 0.0191(12) 0.0141(11) 0.0180(16) 0.0009(10) 0.0074(11) 0.0042(9)
C34 0.0158(12) 0.0166(12) 0.0161(15) -0.0005(10) 0.0049(11) 0.0024(9)
C35 0.0127(11) 0.0209(13) 0.0133(15) -0.0038(11) 0.0012(10) 0.0019(9)
C36 0.0166(12) 0.0170(12) 0.0226(17) -0.0033(11) 0.0035(11) -0.0006(10)
C37 0.0241(14) 0.0203(14) 0.042(2) 0.0059(13) 0.0122(14) 0.0043(11)
C38 0.0313(16) 0.0238(15) 0.062(3) 0.0147(16) 0.0195(17) 0.0006(12)
C39 0.0291(16) 0.0337(17) 0.057(3) 0.0096(16) 0.0257(17) -0.0031(13)
C40 0.0217(14) 0.0248(15) 0.048(2) 0.0018(14) 0.0184(15) 0.0019(11)
C41 0.0431(19) 0.048(2) 0.036(2) -0.0053(16) 0.0125(17) 0.0050(15)

loop_
_atom_type_symbol
_atom_type_description
_atom_type_scat_dispersion_real
_atom_type_scat_dispersion_imag
_atom_type_scat_source
C C 0.0033 0.0016 'International Tables Vol C Tables 4.2.6.8 and 6.1.1.4'
H H 0.0000 0.0000 'International Tables Vol C Tables 4.2.6.8 and 6.1.1.4'
N N 0.0061 0.0033 'International Tables Vol C Tables 4.2.6.8 and 6.1.1.4'
O O 0.0106 0.0060 'International Tables Vol C Tables 4.2.6.8 and 6.1.1.4'
Ni Ni 0.3393 1.1124 'International Tables Vol C Tables 4.2.6.8 and 6.1.1.4'

loop_
_geom_angle_atom_site_label_1
_geom_angle_atom_site_label_2
_geom_angle_atom_site_label_3
_geom_angle
_geom_angle_site_symmetry_1
_geom_angle_site_symmetry_3
_geom_angle_publ_flag
N3 Ni1 N18 175.48(8) . . ?
N3 Ni1 N5 76.93(9) . . ?
N18 Ni1 N5 104.36(8) . . ?
N3 Ni1 O1 90.00(8) . . ?
N18 Ni1 O1 94.32(8) . . ?
N5 Ni1 O1 89.80(9) . . ?
N3 Ni1 N20 98.16(8) . . ?
N18 Ni1 N20 77.65(8) . . ?
N5 Ni1 N20 87.36(9) . . ?
O1 Ni1 N20 170.51(8) . . ?
N3 Ni1 N1 76.13(9) . . ?
N18 Ni1 N1 102.36(9) . . ?
N5 Ni1 N1 152.98(8) . . ?
O1 Ni1 N1 92.15(9) . . ?
N20 Ni1 N1 94.50(9) . . ?
N13 Ni2 N8 178.10(8) . . ?
N13 Ni2 O2 88.79(8) . . ?
N8 Ni2 O2 93.08(8) . . ?
N13 Ni2 N10 100.64(9) . . ?
N8 Ni2 N10 77.54(8) . . ?
O2 Ni2 N10 169.07(8) . . ?
N13 Ni2 N15 76.27(9) . . ?
N8 Ni2 N15 104.05(8) . . ?
O2 Ni2 N15 90.34(9) . . ?
N10 Ni2 N15 86.58(9) . . ?
N13 Ni2 N11 77.20(9) . . ?
N8 Ni2 N11 102.52(9) . . ?
O2 Ni2 N11 87.44(9) . . ?
N10 Ni2 N11 99.97(8) . . ?
N15 Ni2 N11 153.42(8) . . ?
Ni1 O1 H40 122(3) . . ?
Ni1 O1 H41 113(3) . . ?
H40 O1 H41 114(4) . . ?
Ni2 O2 H42 125(4) . . ?
Ni2 O2 H43 115(3) . . ?
H42 O2 H43 108(5) . . ?
C41 O15 H50 107.3(2) . . ?
H48 O16 H49 104.2(3) . . ?
H46 O17 H47 109.3(3) . . ?
H51 O18 H52 109.8(2) . . ?
H44 O19 H45 108.2(2) . . ?
C1 N1 C5 117.8(2) . . ?
C1 N1 Ni1 128.19(18) . . ?
C5 N1 Ni1 113.89(18) . . ?
C6 N2 H28 118(3) . . ?
C6 N2 H29 120(4) . . ?
H28 N2 H29 118(4) . . ?
C6 N3 N4 119.6(2) . . ?
C6 N3 Ni1 121.23(19) . . ?
N4 N3 Ni1 117.03(15) . . ?
N3 N4 C7 111.3(2) . . ?
N3 N4 H30 111(3) . . ?
C7 N4 H30 112(3) . . ?
C7 N5 N6 120.9(2) . . ?
C7 N5 Ni1 115.36(17) . . ?
N6 N5 Ni1 123.07(16) . . ?
C14 N6 N5 118.4(2) . . ?
C14 N7 N8 117.3(2) . . ?
C14 N7 H31 119(3) . . ?
N8 N7 H31 111(3) . . ?
C15 N8 N7 113.5(2) . . ?
C15 N8 Ni2 119.34(17) . . ?
N7 N8 Ni2 127.05(15) . . ?
C15 N9 H32 119(3) . . ?
C15 N9 H33 119(3) . . ?
H32 N9 H33 119(4) . . ?
C20 N10 C16 117.8(2) . . ?
C20 N10 Ni2 126.61(18) . . ?
C16 N10 Ni2 114.57(16) . . ?
C21 N11 C25 118.2(2) . . ?
C21 N11 Ni2 128.73(19) . . ?
C25 N11 Ni2 113.10(19) . . ?
C26 N12 H34 117(3) . . ?
C26 N12 H35 120(3) . . ?
H34 N12 H35 118(4) . . ?
C26 N13 N14 119.7(2) . . ?
C26 N13 Ni2 119.1(2) . . ?
N14 N13 Ni2 117.59(15) . . ?
C27 N14 N13 112.1(2) . . ?
C27 N14 H36 116(3) . . ?
N13 N14 H36 109(3) . . ?
C27 N15 N16 117.6(2) . . ?
C27 N15 Ni2 114.51(17) . . ?
N16 N15 Ni2 125.37(16) . . ?
C34 N16 N15 125.0(2) . . ?
C34 N16 H37 120(3) . . ?
N15 N16 H37 115(3) . . ?
C34 N17 N18 112.8(2) . . ?
C35 N18 N17 114.8(2) . . ?
C35 N18 Ni1 117.00(17) . . ?
N17 N18 Ni1 126.80(15) . . ?
C35 N19 H38 117(3) . . ?
C35 N19 H39 116(3) . . ?
H38 N19 H39 126(4) . . ?
C40 N20 C36 119.0(2) . . ?
C40 N20 Ni1 125.32(18) . . ?
C36 N20 Ni1 114.69(17) . . ?
O5 N21 O3 120.5(3) . . ?
O5 N21 O4 118.6(3) . . ?
O3 N21 O4 120.9(3) . . ?
O7 N22 O6 120.9(3) . . ?
O7 N22 O8 119.9(3) . . ?
O6 N22 O8 119.2(3) . . ?
O9 N23 O10 121.7(3) . . ?
O9 N23 O11 118.9(3) . . ?
O10 N23 O11 119.5(3) . . ?
O14 N24 O13 121.2(3) . . ?
O14 N24 O12 120.4(2) . . ?
O13 N24 O12 118.4(3) . . ?
N1 C1 C2 123.5(3) . . ?
N1 C1 H1 116(2) . . ?
C2 C1 H1 120(2) . . ?
C1 C2 C3 118.5(3) . . ?
C1 C2 H2 119(2) . . ?
C3 C2 H2 123(2) . . ?
C2 C3 C4 119.2(3) . . ?
C2 C3 H3 120(2) . . ?
C4 C3 H3 121(2) . . ?
C5 C4 C3 119.0(3) . . ?
C5 C4 H4 120.2(19) . . ?
C3 C4 H4 120.7(19) . . ?
N1 C5 C4 122.0(3) . . ?
N1 C5 C6 114.2(2) . . ?
C4 C5 C6 123.7(2) . . ?
N3 C6 N2 126.6(3) . . ?
N3 C6 C5 112.9(2) . . ?
N2 C6 C5 120.5(2) . . ?
N5 C7 N4 117.7(2) . . ?
N5 C7 C8 123.6(2) . . ?
N4 C7 C8 118.7(2) . . ?
C9 C8 C13 119.9(3) . . ?
C9 C8 C7 123.7(2) . . ?
C13 C8 C7 116.4(2) . . ?
C10 C9 C8 119.9(3) . . ?
C10 C9 H5 120(2) . . ?
C8 C9 H5 120(2) . . ?
C9 C10 C11 120.6(3) . . ?
C9 C10 H6 119(2) . . ?
C11 C10 H6 121(2) . . ?
C12 C11 C10 120.1(3) . . ?
C12 C11 H7 120(2) . . ?
C10 C11 H7 120.0(19) . . ?
C11 C12 C13 120.3(3) . . ?
C11 C12 H8 116.9(19) . . ?
C13 C12 H8 122.9(19) . . ?
C12 C13 C8 119.2(2) . . ?
C12 C13 C14 124.5(2) . . ?
C8 C13 C14 116.3(2) . . ?
N6 C14 N7 118.5(2) . . ?
N6 C14 C13 124.3(2) . . ?
N7 C14 C13 117.1(2) . . ?
N8 C15 N9 125.4(2) . . ?
N8 C15 C16 114.3(2) . . ?
N9 C15 C16 120.3(2) . . ?
N10 C16 C17 122.3(2) . . ?
N10 C16 C15 113.7(2) . . ?
C17 C16 C15 123.9(2) . . ?
C16 C17 C18 119.0(3) . . ?
C16 C17 H9 121.6(19) . . ?
C18 C17 H9 119.4(19) . . ?
C19 C18 C17 119.1(3) . . ?
C19 C18 H10 120(2) . . ?
C17 C18 H10 121(2) . . ?
C18 C19 C20 118.7(3) . . ?
C18 C19 H11 123(2) . . ?
C20 C19 H11 118(2) . . ?
N10 C20 C19 123.0(3) . . ?
N10 C20 H12 116.1(19) . . ?
C19 C20 H12 120.8(19) . . ?
N11 C21 C22 123.5(3) . . ?
N11 C21 H13 115(2) . . ?
C22 C21 H13 122(2) . . ?
C21 C22 C23 118.3(3) . . ?
C21 C22 H14 118(2) . . ?
C23 C22 H14 124(2) . . ?
C22 C23 C24 119.0(3) . . ?
C22 C23 H15 119(2) . . ?
C24 C23 H15 122(2) . . ?
C25 C24 C23 119.4(3) . . ?
C25 C24 H16 117(2) . . ?
C23 C24 H16 123(2) . . ?
N11 C25 C24 121.7(3) . . ?
N11 C25 C26 114.3(2) . . ?
C24 C25 C26 124.1(2) . . ?
N13 C26 N12 125.7(3) . . ?
N13 C26 C25 113.4(2) . . ?
N12 C26 C25 120.9(2) . . ?
N15 C27 N14 117.0(3) . . ?
N15 C27 C28 124.3(2) . . ?
N14 C27 C28 118.7(2) . . ?
C29 C28 C33 119.8(3) . . ?
C29 C28 C27 122.9(2) . . ?
C33 C28 C27 117.3(2) . . ?
C30 C29 C28 120.3(3) . . ?
C30 C29 H17 121(2) . . ?
C28 C29 H17 119(2) . . ?
C29 C30 C31 120.3(3) . . ?
C29 C30 H18 121(2) . . ?
C31 C30 H18 118(2) . . ?
C32 C31 C30 120.2(3) . . ?
C32 C31 H19 120.3(18) . . ?
C30 C31 H19 119.4(18) . . ?
C31 C32 C33 120.3(3) . . ?
C31 C32 H20 118(2) . . ?
C33 C32 H20 122(2) . . ?
C32 C33 C28 119.0(2) . . ?
C32 C33 C34 122.2(2) . . ?
C28 C33 C34 118.7(2) . . ?
N17 C34 N16 123.9(2) . . ?
N17 C34 C33 119.7(3) . . ?
N16 C34 C33 116.5(2) . . ?
N18 C35 N19 124.8(2) . . ?
N18 C35 C36 115.2(2) . . ?
N19 C35 C36 120.0(2) . . ?
N20 C36 C37 121.1(3) . . ?
N20 C36 C35 114.6(2) . . ?
C37 C36 C35 124.2(2) . . ?
C38 C37 C36 119.3(3) . . ?
C38 C37 H21 121.2(18) . . ?
C36 C37 H21 119.4(18) . . ?
C39 C38 C37 119.2(3) . . ?
C39 C38 H22 120(2) . . ?
C37 C38 H22 120(2) . . ?
C38 C39 C40 118.5(3) . . ?
C38 C39 H23 119(2) . . ?
C40 C39 H23 123(2) . . ?
N20 C40 C39 122.9(3) . . ?
N20 C40 H24 114(2) . . ?
C39 C40 H24 123(2) . . ?
O15 C41 H25 109.8(3) . . ?
O15 C41 H26 109.9(3) . . ?
H25 C41 H26 108.9(4) . . ?
O15 C41 H27 110.6(3) . . ?
H25 C41 H27 108.7(4) . . ?
H26 C41 H27 109.0(3) . . ?

loop_
_geom_bond_atom_site_label_1
_geom_bond_atom_site_label_2
_geom_bond_distance
_geom_bond_site_symmetry_2
_geom_bond_publ_flag
Ni1 N3 2.010(2) . ?
Ni1 N18 2.062(2) . ?
Ni1 N5 2.081(2) . ?
Ni1 O1 2.087(2) . ?
Ni1 N20 2.094(2) . ?
Ni1 N1 2.131(2) . ?
Ni2 N13 2.000(2) . ?
Ni2 N8 2.005(2) . ?
Ni2 O2 2.0901(19) . ?
Ni2 N10 2.094(2) . ?
Ni2 N15 2.117(2) . ?
Ni2 N11 2.119(2) . ?
O1 H40 0.87(5) . ?
O1 H41 0.79(4) . ?
O2 H42 0.74(5) . ?
O2 H43 0.83(5) . ?
O3 N21 1.226(3) . ?
O4 N21 1.239(3) . ?
O5 N21 1.226(3) . ?
O6 N22 1.254(3) . ?
O7 N22 1.221(4) . ?
O8 N22 1.269(4) . ?
O9 N23 1.238(3) . ?
O10 N23 1.241(3) . ?
O11 N23 1.278(3) . ?
O12 N24 1.266(3) . ?
O13 N24 1.255(3) . ?
O14 N24 1.235(3) . ?
O15 C41 1.419(4) . ?
O15 H50 0.803(2) . ?
O16 H48 0.802(2) . ?
O16 H49 0.758(2) . ?
O17 H46 0.813(2) . ?
O17 H47 0.735(2) . ?
O18 H51 0.916(2) . ?
O18 H52 0.835(2) . ?
O19 H44 0.957(2) . ?
O19 H45 0.958(2) . ?
N1 C1 1.333(4) . ?
N1 C5 1.361(3) . ?
N2 C6 1.347(3) . ?
N2 H28 0.90(5) . ?
N2 H29 0.75(5) . ?
N3 C6 1.288(3) . ?
N3 N4 1.405(3) . ?
N4 C7 1.405(3) . ?
N4 H30 0.84(4) . ?
N5 C7 1.308(3) . ?
N5 N6 1.390(3) . ?
N6 C14 1.305(4) . ?
N7 C14 1.383(3) . ?
N7 N8 1.422(3) . ?
N7 H31 0.94(4) . ?
N8 C15 1.304(3) . ?
N9 C15 1.330(3) . ?
N9 H32 0.91(5) . ?
N9 H33 0.82(4) . ?
N10 C20 1.341(4) . ?
N10 C16 1.350(3) . ?
N11 C21 1.328(4) . ?
N11 C25 1.358(3) . ?
N12 C26 1.350(3) . ?
N12 H34 0.93(5) . ?
N12 H35 0.89(5) . ?
N13 C26 1.293(3) . ?
N13 N14 1.399(3) . ?
N14 C27 1.392(3) . ?
N14 H36 0.84(4) . ?
N15 C27 1.304(3) . ?
N15 N16 1.389(3) . ?
N16 C34 1.360(4) . ?
N16 H37 0.92(5) . ?
N17 C34 1.309(3) . ?
N17 N18 1.424(3) . ?
N18 C35 1.305(3) . ?
N19 C35 1.344(3) . ?
N19 H38 0.82(5) . ?
N19 H39 0.88(4) . ?
N20 C40 1.331(4) . ?
N20 C36 1.347(3) . ?
C1 C2 1.374(4) . ?
C1 H1 0.95(3) . ?
C2 C3 1.381(4) . ?
C2 H2 0.92(4) . ?
C3 C4 1.387(4) . ?
C3 H3 0.96(3) . ?
C4 C5 1.377(4) . ?
C4 H4 0.96(3) . ?
C5 C6 1.484(4) . ?
C7 C8 1.426(4) . ?
C8 C9 1.406(4) . ?
C8 C13 1.407(3) . ?
C9 C10 1.367(4) . ?
C9 H5 0.92(3) . ?
C10 C11 1.404(4) . ?
C10 H6 0.92(3) . ?
C11 C12 1.379(4) . ?
C11 H7 0.89(3) . ?
C12 C13 1.400(4) . ?
C12 H8 0.93(3) . ?
C13 C14 1.448(4) . ?
C15 C16 1.486(4) . ?
C16 C17 1.380(4) . ?
C17 C18 1.383(4) . ?
C17 H9 0.96(3) . ?
C18 C19 1.376(4) . ?
C18 H10 0.91(3) . ?
C19 C20 1.381(4) . ?
C19 H11 0.91(4) . ?
C20 H12 0.97(3) . ?
C21 C22 1.380(4) . ?
C21 H13 0.91(3) . ?
C22 C23 1.382(5) . ?
C22 H14 0.86(4) . ?
C23 C24 1.387(5) . ?
C23 H15 0.96(4) . ?
C24 C25 1.378(4) . ?
C24 H16 0.93(3) . ?
C25 C26 1.484(4) . ?
C27 C28 1.447(4) . ?
C28 C29 1.400(4) . ?
C28 C33 1.401(3) . ?
C29 C30 1.363(4) . ?
C29 H17 0.91(3) . ?
C30 C31 1.386(4) . ?
C30 H18 0.90(3) . ?
C31 C32 1.383(4) . ?
C31 H19 0.98(3) . ?
C32 C33 1.388(4) . ?
C32 H20 0.89(3) . ?
C33 C34 1.478(4) . ?
C35 C36 1.479(4) . ?
C36 C37 1.391(4) . ?
C37 C38 1.386(4) . ?
C37 H21 0.99(3) . ?
C38 C39 1.373(4) . ?
C38 H22 0.89(3) . ?
C39 C40 1.386(4) . ?
C39 H23 0.95(4) . ?
C40 H24 0.95(3) . ?
C41 H25 0.955(4) . ?
C41 H26 0.952(3) . ?
C41 H27 0.954(4) . ?

loop_
_geom_torsion_atom_site_label_1
_geom_torsion_atom_site_label_2
_geom_torsion_atom_site_label_3
_geom_torsion_atom_site_label_4
_geom_torsion
_geom_torsion_site_symmetry_1
_geom_torsion_site_symmetry_2
_geom_torsion_site_symmetry_3
_geom_torsion_site_symmetry_4
_geom_torsion_publ_flag
N3 Ni1 N1 C1 -172.4(2) . . . . ?
N18 Ni1 N1 C1 3.3(2) . . . . ?
N5 Ni1 N1 C1 -168.1(2) . . . . ?
O1 Ni1 N1 C1 98.2(2) . . . . ?
N20 Ni1 N1 C1 -75.0(2) . . . . ?
N3 Ni1 N1 C5 3.08(17) . . . . ?
N18 Ni1 N1 C5 178.71(17) . . . . ?
N5 Ni1 N1 C5 7.4(3) . . . . ?
O1 Ni1 N1 C5 -86.39(18) . . . . ?
N20 Ni1 N1 C5 100.39(17) . . . . ?
N18 Ni1 N3 C6 -81.5(12) . . . . ?
N5 Ni1 N3 C6 171.4(2) . . . . ?
O1 Ni1 N3 C6 81.6(2) . . . . ?
N20 Ni1 N3 C6 -103.3(2) . . . . ?
N1 Ni1 N3 C6 -10.61(19) . . . . ?
N18 Ni1 N3 N4 115.1(12) . . . . ?
N5 Ni1 N3 N4 7.98(17) . . . . ?
O1 Ni1 N3 N4 -81.81(18) . . . . ?
N20 Ni1 N3 N4 93.33(18) . . . . ?
N1 Ni1 N3 N4 -174.02(19) . . . . ?
C6 N3 N4 C7 -177.5(2) . . . . ?
Ni1 N3 N4 C7 -13.8(3) . . . . ?
N3 Ni1 N5 C7 -0.38(17) . . . . ?
N18 Ni1 N5 C7 -175.93(17) . . . . ?
O1 Ni1 N5 C7 89.66(18) . . . . ?
N20 Ni1 N5 C7 -99.39(18) . . . . ?
N1 Ni1 N5 C7 -4.7(3) . . . . ?
N3 Ni1 N5 N6 170.61(19) . . . . ?
N18 Ni1 N5 N6 -4.94(19) . . . . ?
O1 Ni1 N5 N6 -99.35(18) . . . . ?
N20 Ni1 N5 N6 71.60(18) . . . . ?
N1 Ni1 N5 N6 166.33(17) . . . . ?
C7 N5 N6 C14 1.2(3) . . . . ?
Ni1 N5 N6 C14 -169.26(17) . . . . ?
C14 N7 N8 C15 -83.0(3) . . . . ?
C14 N7 N8 Ni2 92.5(2) . . . . ?
N13 Ni2 N8 C15 -21(3) . . . . ?
O2 Ni2 N8 C15 169.6(2) . . . . ?
N10 Ni2 N8 C15 -4.7(2) . . . . ?
N15 Ni2 N8 C15 78.5(2) . . . . ?
N11 Ni2 N8 C15 -102.3(2) . . . . ?
N13 Ni2 N8 N7 164(3) . . . . ?
O2 Ni2 N8 N7 -5.6(2) . . . . ?
N10 Ni2 N8 N7 -180.0(2) . . . . ?
N15 Ni2 N8 N7 -96.8(2) . . . . ?
N11 Ni2 N8 N7 82.4(2) . . . . ?
N13 Ni2 N10 C20 -6.0(3) . . . . ?
N8 Ni2 N10 C20 174.5(3) . . . . ?
O2 Ni2 N10 C20 143.2(5) . . . . ?
N15 Ni2 N10 C20 69.3(3) . . . . ?
N11 Ni2 N10 C20 -84.7(3) . . . . ?
N13 Ni2 N10 C16 -173.82(19) . . . . ?
N8 Ni2 N10 C16 6.71(19) . . . . ?
O2 Ni2 N10 C16 -24.6(6) . . . . ?
N15 Ni2 N10 C16 -98.49(19) . . . . ?
N11 Ni2 N10 C16 107.47(19) . . . . ?
N13 Ni2 N11 C21 -173.3(3) . . . . ?
N8 Ni2 N11 C21 4.8(3) . . . . ?
O2 Ni2 N11 C21 97.4(2) . . . . ?
N10 Ni2 N11 C21 -74.5(2) . . . . ?
N15 Ni2 N11 C21 -177.0(2) . . . . ?
N13 Ni2 N11 C25 6.26(17) . . . . ?
N8 Ni2 N11 C25 -175.67(17) . . . . ?
O2 Ni2 N11 C25 -83.08(18) . . . . ?
N10 Ni2 N11 C25 105.02(17) . . . . ?
N15 Ni2 N11 C25 2.6(3) . . . . ?
N8 Ni2 N13 C26 -97(3) . . . . ?
O2 Ni2 N13 C26 72.8(2) . . . . ?
N10 Ni2 N13 C26 -112.8(2) . . . . ?
N15 Ni2 N13 C26 163.4(2) . . . . ?
N11 Ni2 N13 C26 -14.88(19) . . . . ?
N8 Ni2 N13 N14 105(3) . . . . ?
O2 Ni2 N13 N14 -85.90(18) . . . . ?
N10 Ni2 N13 N14 88.53(18) . . . . ?
N15 Ni2 N13 N14 4.75(17) . . . . ?
N11 Ni2 N13 N14 -173.54(19) . . . . ?
C26 N13 N14 C27 -172.0(2) . . . . ?
Ni2 N13 N14 C27 -13.5(3) . . . . ?
N13 Ni2 N15 C27 5.36(17) . . . . ?
N8 Ni2 N15 C27 -172.71(17) . . . . ?
O2 Ni2 N15 C27 94.03(18) . . . . ?
N10 Ni2 N15 C27 -96.47(18) . . . . ?
N11 Ni2 N15 C27 9.1(3) . . . . ?
N13 Ni2 N15 N16 166.6(2) . . . . ?
N8 Ni2 N15 N16 -11.4(2) . . . . ?
O2 Ni2 N15 N16 -104.69(19) . . . . ?
N10 Ni2 N15 N16 64.81(19) . . . . ?
N11 Ni2 N15 N16 170.36(17) . . . . ?
C27 N15 N16 C34 4.7(3) . . . . ?
Ni2 N15 N16 C34 -156.09(19) . . . . ?
C34 N17 N18 C35 -101.6(3) . . . . ?
C34 N17 N18 Ni1 92.5(2) . . . . ?
N3 Ni1 N18 C35 -17.9(13) . . . . ?
N5 Ni1 N18 C35 88.2(2) . . . . ?
O1 Ni1 N18 C35 179.1(2) . . . . ?
N20 Ni1 N18 C35 4.2(2) . . . . ?
N1 Ni1 N18 C35 -87.7(2) . . . . ?
N3 Ni1 N18 N17 147.7(11) . . . . ?
N5 Ni1 N18 N17 -106.2(2) . . . . ?
O1 Ni1 N18 N17 -15.3(2) . . . . ?
N20 Ni1 N18 N17 169.8(2) . . . . ?
N1 Ni1 N18 N17 77.8(2) . . . . ?
N3 Ni1 N20 C40 -11.6(3) . . . . ?
N18 Ni1 N20 C40 170.1(3) . . . . ?
N5 Ni1 N20 C40 64.8(3) . . . . ?
O1 Ni1 N20 C40 137.5(5) . . . . ?
N1 Ni1 N20 C40 -88.2(3) . . . . ?
N3 Ni1 N20 C36 -180.0(2) . . . . ?
N18 Ni1 N20 C36 1.72(19) . . . . ?
N5 Ni1 N20 C36 -103.6(2) . . . . ?
O1 Ni1 N20 C36 -30.9(7) . . . . ?
N1 Ni1 N20 C36 103.4(2) . . . . ?
C5 N1 C1 C2 0.7(4) . . . . ?
Ni1 N1 C1 C2 176.0(2) . . . . ?
N1 C1 C2 C3 -1.3(5) . . . . ?
C1 C2 C3 C4 0.6(5) . . . . ?
C2 C3 C4 C5 0.5(5) . . . . ?
C1 N1 C5 C4 0.5(4) . . . . ?
Ni1 N1 C5 C4 -175.4(2) . . . . ?
C1 N1 C5 C6 179.2(2) . . . . ?
Ni1 N1 C5 C6 3.3(3) . . . . ?
C3 C4 C5 N1 -1.2(4) . . . . ?
C3 C4 C5 C6 -179.7(3) . . . . ?
N4 N3 C6 N2 -4.6(4) . . . . ?
Ni1 N3 C6 N2 -167.6(2) . . . . ?
N4 N3 C6 C5 178.2(2) . . . . ?
Ni1 N3 C6 C5 15.2(3) . . . . ?
N1 C5 C6 N3 -11.4(3) . . . . ?
C4 C5 C6 N3 167.2(2) . . . . ?
N1 C5 C6 N2 171.2(2) . . . . ?
C4 C5 C6 N2 -10.2(4) . . . . ?
N6 N5 C7 N4 -178.5(2) . . . . ?
Ni1 N5 C7 N4 -7.3(3) . . . . ?
N6 N5 C7 C8 1.9(4) . . . . ?
Ni1 N5 C7 C8 173.07(18) . . . . ?
N3 N4 C7 N5 13.6(3) . . . . ?
N3 N4 C7 C8 -166.8(2) . . . . ?
N5 C7 C8 C9 178.0(2) . . . . ?
N4 C7 C8 C9 -1.6(4) . . . . ?
N5 C7 C8 C13 -3.4(4) . . . . ?
N4 C7 C8 C13 176.9(2) . . . . ?
C13 C8 C9 C10 0.0(4) . . . . ?
C7 C8 C9 C10 178.6(2) . . . . ?
C8 C9 C10 C11 -1.1(4) . . . . ?
C9 C10 C11 C12 0.4(4) . . . . ?
C10 C11 C12 C13 1.4(4) . . . . ?
C11 C12 C13 C8 -2.5(4) . . . . ?
C11 C12 C13 C14 178.8(2) . . . . ?
C9 C8 C13 C12 1.7(4) . . . . ?
C7 C8 C13 C12 -176.9(2) . . . . ?
C9 C8 C13 C14 -179.4(2) . . . . ?
C7 C8 C13 C14 2.0(3) . . . . ?
N5 N6 C14 N7 173.3(2) . . . . ?
N5 N6 C14 C13 -2.7(3) . . . . ?
N8 N7 C14 N6 6.0(3) . . . . ?
N8 N7 C14 C13 -177.75(19) . . . . ?
C12 C13 C14 N6 179.8(2) . . . . ?
C8 C13 C14 N6 1.0(4) . . . . ?
C12 C13 C14 N7 3.8(3) . . . . ?
C8 C13 C14 N7 -175.0(2) . . . . ?
N7 N8 C15 N9 0.2(4) . . . . ?
Ni2 N8 C15 N9 -175.7(2) . . . . ?
N7 N8 C15 C16 177.9(2) . . . . ?
Ni2 N8 C15 C16 2.1(3) . . . . ?
C20 N10 C16 C17 1.5(4) . . . . ?
Ni2 N10 C16 C17 170.4(2) . . . . ?
C20 N10 C16 C15 -176.6(3) . . . . ?
Ni2 N10 C16 C15 -7.6(3) . . . . ?
N8 C15 C16 N10 3.9(3) . . . . ?
N9 C15 C16 N10 -178.3(2) . . . . ?
N8 C15 C16 C17 -174.1(3) . . . . ?
N9 C15 C16 C17 3.7(4) . . . . ?
N10 C16 C17 C18 -2.3(5) . . . . ?
C15 C16 C17 C18 175.5(3) . . . . ?
C16 C17 C18 C19 1.1(5) . . . . ?
C17 C18 C19 C20 0.8(5) . . . . ?
C16 N10 C20 C19 0.6(5) . . . . ?
Ni2 N10 C20 C19 -166.9(3) . . . . ?
C18 C19 C20 N10 -1.7(5) . . . . ?
C25 N11 C21 C22 -0.6(4) . . . . ?
Ni2 N11 C21 C22 178.9(2) . . . . ?
N11 C21 C22 C23 -0.3(5) . . . . ?
C21 C22 C23 C24 0.9(5) . . . . ?
C22 C23 C24 C25 -0.6(5) . . . . ?
C21 N11 C25 C24 0.9(4) . . . . ?
Ni2 N11 C25 C24 -178.6(2) . . . . ?
C21 N11 C25 C26 -178.9(2) . . . . ?
Ni2 N11 C25 C26 1.5(3) . . . . ?
C23 C24 C25 N11 -0.3(4) . . . . ?
C23 C24 C25 C26 179.5(3) . . . . ?
N14 N13 C26 N12 -3.4(4) . . . . ?
Ni2 N13 C26 N12 -161.6(2) . . . . ?
N14 N13 C26 C25 178.0(2) . . . . ?
Ni2 N13 C26 C25 19.8(3) . . . . ?
N11 C25 C26 N13 -13.3(3) . . . . ?
C24 C25 C26 N13 166.9(3) . . . . ?
N11 C25 C26 N12 168.1(2) . . . . ?
C24 C25 C26 N12 -11.7(4) . . . . ?
N16 N15 C27 N14 -177.6(2) . . . . ?
Ni2 N15 C27 N14 -14.7(3) . . . . ?
N16 N15 C27 C28 3.1(3) . . . . ?
Ni2 N15 C27 C28 165.90(18) . . . . ?
N13 N14 C27 N15 18.3(3) . . . . ?
N13 N14 C27 C28 -162.2(2) . . . . ?
N15 C27 C28 C29 173.2(2) . . . . ?
N14 C27 C28 C29 -6.2(4) . . . . ?
N15 C27 C28 C33 -4.8(4) . . . . ?
N14 C27 C28 C33 175.8(2) . . . . ?
C33 C28 C29 C30 0.7(4) . . . . ?
C27 C28 C29 C30 -177.3(2) . . . . ?
C28 C29 C30 C31 0.1(4) . . . . ?
C29 C30 C31 C32 -1.4(4) . . . . ?
C30 C31 C32 C33 1.8(4) . . . . ?
C31 C32 C33 C28 -1.0(4) . . . . ?
C31 C32 C33 C34 177.4(2) . . . . ?
C29 C28 C33 C32 -0.2(4) . . . . ?
C27 C28 C33 C32 177.8(2) . . . . ?
C29 C28 C33 C34 -178.6(2) . . . . ?
C27 C28 C33 C34 -0.6(3) . . . . ?
N18 N17 C34 N16 2.9(3) . . . . ?
N18 N17 C34 C33 -176.83(19) . . . . ?
N15 N16 C34 N17 170.7(2) . . . . ?
N15 N16 C34 C33 -9.6(3) . . . . ?
C32 C33 C34 N17 8.5(4) . . . . ?
C28 C33 C34 N17 -173.1(2) . . . . ?
C32 C33 C34 N16 -171.2(2) . . . . ?
C28 C33 C34 N16 7.2(3) . . . . ?
N17 N18 C35 N19 5.7(4) . . . . ?
Ni1 N18 C35 N19 173.0(2) . . . . ?
N17 N18 C35 C36 -176.3(2) . . . . ?
Ni1 N18 C35 C36 -9.0(3) . . . . ?
C40 N20 C36 C37 1.1(4) . . . . ?
Ni1 N20 C36 C37 170.3(2) . . . . ?
C40 N20 C36 C35 -175.8(3) . . . . ?
Ni1 N20 C36 C35 -6.7(3) . . . . ?
N18 C35 C36 N20 10.3(4) . . . . ?
N19 C35 C36 N20 -171.5(2) . . . . ?
N18 C35 C36 C37 -166.5(3) . . . . ?
N19 C35 C36 C37 11.6(4) . . . . ?
N20 C36 C37 C38 -1.7(5) . . . . ?
C35 C36 C37 C38 174.9(3) . . . . ?
C36 C37 C38 C39 0.8(5) . . . . ?
C37 C38 C39 C40 0.7(6) . . . . ?
C36 N20 C40 C39 0.5(5) . . . . ?
Ni1 N20 C40 C39 -167.4(3) . . . . ?
C38 C39 C40 N20 -1.5(6) . . . . ?
